data_2220675
loop_
_publ_author_name
'Zhang, Tao'
'Liang, Hong-Ze'

_publ_section_title
;
 3,3'-(2,2'-Bi-1<i>H</i>-imidazole-1,1'-diyl)dipropanol
;
_journal_coeditor_code AT2693
_journal_issue 2
_journal_name_full 'Acta Crystallographica Section E'
_journal_page_first o213
_journal_page_last o214
_journal_paper_doi 10.1107/S1600536808043377
_journal_volume 65
_journal_year 2009
_chemical_formula_moiety 'C12 H18 N4 O2'
_chemical_formula_sum 'C12 H18 N4 O2'
_chemical_formula_weight 250.30
_chemical_name_systematic
;
3,3'-(2,2'-Bi-1<i>H</i>-imidazole-1,1'-diyl)dipropanol
;
_space_group_IT_number 15
_symmetry_cell_setting monoclinic
_symmetry_space_group_name_Hall '-C 2yc'
_symmetry_space_group_name_H-M 'C 1 2/c 1'
_atom_sites_solution_hydrogens geom
_atom_sites_solution_primary direct
_atom_sites_solution_secondary difmap
_audit_creation_method SHELXL-97
_cell_angle_alpha 90.00
_cell_angle_beta 119.44(3)
_cell_angle_gamma 90.00
_cell_formula_units_Z 4
_cell_length_a 15.812(3)
_cell_length_b 9.5961(19)
_cell_length_c 9.3194(19)
_cell_measurement_reflns_used 1400
_cell_measurement_temperature 295(2)
_cell_measurement_theta_max 27.45
_cell_measurement_theta_min 3.06
_cell_volume 1231.5(6)
_computing_cell_refinement 'RAPID-AUTO (Rigaku, 1998)'
_computing_data_collection 'RAPID-AUTO (Rigaku, 1998)'
_computing_data_reduction 'CrystalStructure (Rigaku/MSC, 2002)'
_computing_molecular_graphics 'SHELXL (Sheldrick, 2008)'
_computing_publication_material 'SHELXL (Sheldrick, 2008)'
_computing_structure_refinement 'SHELXL97 (Sheldrick, 2008)'
_computing_structure_solution 'SHELXS97 (Sheldrick, 2008)'
_diffrn_ambient_temperature 295(2)
_diffrn_measured_fraction_theta_full 0.99
_diffrn_measured_fraction_theta_max 0.944
_diffrn_measurement_device_type 'Rigaku R-AXIS RAPID'
_diffrn_measurement_method '\w scans'
_diffrn_radiation_monochromator graphite
_diffrn_radiation_source 'fine-focus sealed tube'
_diffrn_radiation_type MoK\a
_diffrn_radiation_wavelength 0.71073
_diffrn_reflns_av_R_equivalents 0.0147
_diffrn_reflns_av_sigmaI/netI 0.0133
_diffrn_reflns_limit_h_max 20
_diffrn_reflns_limit_h_min -20
_diffrn_reflns_limit_k_max 12
_diffrn_reflns_limit_k_min -12
_diffrn_reflns_limit_l_max 12
_diffrn_reflns_limit_l_min -12
_diffrn_reflns_number 4715
_diffrn_reflns_theta_full 27.45
_diffrn_reflns_theta_max 27.45
_diffrn_reflns_theta_min 3.06
_diffrn_standards_decay_% 0
_diffrn_standards_interval_count 0
_diffrn_standards_interval_time 0
_diffrn_standards_number 0
_exptl_absorpt_coefficient_mu 0.095
_exptl_absorpt_correction_T_max 0.970
_exptl_absorpt_correction_T_min 0.948
_exptl_absorpt_correction_type multi-scan
_exptl_absorpt_process_details '(ABSCOR; Higashi, 1995)'
_exptl_crystal_colour colourless
_exptl_crystal_density_diffrn 1.350
_exptl_crystal_density_method 'not measured'
_exptl_crystal_description block
_exptl_crystal_F_000 536
_exptl_crystal_size_max 0.560
_exptl_crystal_size_mid 0.480
_exptl_crystal_size_min 0.370
_refine_diff_density_max 0.171
_refine_diff_density_min -0.232
_refine_ls_extinction_method none
_refine_ls_goodness_of_fit_ref 1.068
_refine_ls_hydrogen_treatment mixed
_refine_ls_matrix_type full
_refine_ls_number_parameters 86
_refine_ls_number_reflns 1400
_refine_ls_number_restraints 0
_refine_ls_restrained_S_all 1.068
_refine_ls_R_factor_all 0.0400
_refine_ls_R_factor_gt 0.0363
_refine_ls_shift/su_max 0.000
_refine_ls_shift/su_mean 0.000
_refine_ls_structure_factor_coef Fsqd
_refine_ls_weighting_details 'calc w=1/[\s^2^(Fo^2^)+(0.0631P)^2^+0.3657P] where P=(Fo^2^+2Fc^2^)/3'
_refine_ls_weighting_scheme calc
_refine_ls_wR_factor_gt 0.1004
_refine_ls_wR_factor_ref 0.1035
_reflns_number_gt 1183
_reflns_number_total 1400
_reflns_threshold_expression >2sigma(I)
_cod_data_source_file at2693.cif
_cod_data_source_block I
_cod_original_sg_symbol_H-M 'C 2/c'
_cod_database_code 2220675
_cod_database_fobs_code 2220675

loop_
_symmetry_equiv_pos_as_xyz
'x, y, z'
'-x, y, -z+1/2'
'x+1/2, y+1/2, z'
'-x+1/2, y+1/2, -z+1/2'
'-x, -y, -z'
'x, -y, z-1/2'
'-x+1/2, -y+1/2, -z'
'x+1/2, -y+1/2, z-1/2'

loop_
_atom_site_type_symbol
_atom_site_label
_atom_site_fract_x
_atom_site_fract_y
_atom_site_fract_z
_atom_site_U_iso_or_equiv
_atom_site_adp_type
_atom_site_calc_flag
_atom_site_refinement_flags
_atom_site_occupancy
_atom_site_disorder_assembly
_atom_site_disorder_group
C C1 0.03257(9) 0.22372(12) 0.47224(14) 0.0366(3) Uani d . 1 . .
H H1 0.0646 0.2434 0.4134 0.044 Uiso calc R 1 . .
C C2 -0.05565(9) 0.16313(12) 0.41318(14) 0.0375(3) Uani d . 1 . .
H H2 -0.0946 0.1336 0.3050 0.045 Uiso calc R 1 . .
C C3 -0.00459(7) 0.20468(10) 0.66867(13) 0.0280(3) Uani d . 1 . .
C C4 0.15367(7) 0.32897(11) 0.74530(14) 0.0328(3) Uani d . 1 . .
H H3 0.1970 0.3292 0.6993 0.039 Uiso calc R 1 . .
H H4 0.1869 0.2829 0.8516 0.039 Uiso calc R 1 . .
C C5 0.13141(8) 0.47728(12) 0.76898(17) 0.0418(3) Uani d . 1 . .
H H5 0.0930 0.4771 0.8241 0.050 Uiso calc R 1 . .
H H6 0.0930 0.5207 0.6620 0.050 Uiso calc R 1 . .
C C6 0.22260(8) 0.56240(12) 0.86937(16) 0.0390(3) Uani d . 1 . .
H H7 0.2635 0.5562 0.8189 0.047 Uiso calc R 1 . .
H H8 0.2048 0.6594 0.8674 0.047 Uiso calc R 1 . .
N N1 0.06543(6) 0.25027(9) 0.63558(11) 0.0300(2) Uani d . 1 . .
N N2 -0.07917(6) 0.15167(10) 0.53523(11) 0.0340(3) Uani d . 1 . .
O O1 0.27596(7) 0.51756(11) 1.03437(12) 0.0475(3) Uani d . 1 . .
H H9 0.3207(14) 0.460(2) 1.037(2) 0.073(6) Uiso d . 1 . .

loop_
_atom_site_aniso_label
_atom_site_aniso_U_11
_atom_site_aniso_U_22
_atom_site_aniso_U_33
_atom_site_aniso_U_12
_atom_site_aniso_U_13
_atom_site_aniso_U_23
C1 0.0423(6) 0.0386(6) 0.0319(6) 0.0015(5) 0.0206(5) 0.0000(4)
C2 0.0425(6) 0.0373(6) 0.0258(6) -0.0003(4) 0.0114(4) -0.0030(4)
C3 0.0253(5) 0.0265(5) 0.0287(6) 0.0014(4) 0.0107(4) 0.0005(4)
C4 0.0246(5) 0.0324(5) 0.0387(6) -0.0004(4) 0.0134(4) -0.0013(4)
C5 0.0285(6) 0.0333(6) 0.0525(8) 0.0020(4) 0.0114(5) -0.0050(5)
C6 0.0330(6) 0.0316(5) 0.0477(7) -0.0014(4) 0.0163(5) -0.0033(5)
N1 0.0284(5) 0.0313(5) 0.0295(5) 0.0000(3) 0.0136(4) -0.0014(3)
N2 0.0318(5) 0.0351(5) 0.0281(5) -0.0035(4) 0.0093(4) -0.0020(3)
O1 0.0407(5) 0.0592(6) 0.0391(6) 0.0028(4) 0.0168(4) -0.0102(4)

loop_
_atom_type_symbol
_atom_type_description
_atom_type_scat_dispersion_real
_atom_type_scat_dispersion_imag
_atom_type_scat_source
C C 0.0033 0.0016 'International Tables Vol C Tables 4.2.6.8 and 6.1.1.4'
H H 0.0000 0.0000 'International Tables Vol C Tables 4.2.6.8 and 6.1.1.4'
N N 0.0061 0.0033 'International Tables Vol C Tables 4.2.6.8 and 6.1.1.4'
O O 0.0106 0.0060 'International Tables Vol C Tables 4.2.6.8 and 6.1.1.4'

loop_
_geom_angle_atom_site_label_1
_geom_angle_atom_site_label_2
_geom_angle_atom_site_label_3
_geom_angle_site_symmetry_1
_geom_angle_site_symmetry_3
_geom_angle
_geom_angle_publ_flag
C2 C1 N1 . . 106.51(11) no
C2 C1 H1 . . 126.7 no
N1 C1 H1 . . 126.7 no
C1 C2 N2 . . 110.15(10) no
C1 C2 H2 . . 124.9 ?
N2 C2 H2 . . 124.9 ?
N2 C3 N1 . . 111.05(10) ?
N2 C3 C3 . 2_556 124.54(11) no
N1 C3 C3 . 2_556 124.26(11) no
N1 C4 C5 . . 112.13(9) ?
N1 C4 H3 . . 109.2 ?
C5 C4 H3 . . 109.2 ?
N1 C4 H4 . . 109.2 ?
C5 C4 H4 . . 109.2 ?
H3 C4 H4 . . 107.9 ?
C4 C5 C6 . . 112.29(9) no
C4 C5 H5 . . 109.1 ?
C6 C5 H5 . . 109.1 ?
C4 C5 H6 . . 109.1 ?
C6 C5 H6 . . 109.1 ?
H5 C5 H6 . . 107.9 ?
O1 C6 C5 . . 112.75(11) ?
O1 C6 H7 . . 109.0 ?
C5 C6 H7 . . 109.0 ?
O1 C6 H8 . . 109.0 ?
C5 C6 H8 . . 109.0 ?
H7 C6 H8 . . 107.8 ?
C3 N1 C1 . . 106.62(10) ?
C3 N1 C4 . . 127.45(10) ?
C1 N1 C4 . . 125.51(10) ?
C3 N2 C2 . . 105.68(10) ?
C6 O1 H9 . . 105.3(12) ?

loop_
_geom_bond_atom_site_label_1
_geom_bond_atom_site_label_2
_geom_bond_site_symmetry_2
_geom_bond_distance
_geom_bond_publ_flag
C1 C2 . 1.3536(18) no
C1 N1 . 1.3692(16) no
C1 H1 . 0.9300 ?
C2 N2 . 1.3638(16) no
C2 H2 . 0.9300 ?
C3 N2 . 1.3245(14) ?
C3 N1 . 1.3595(14) ?
C3 C3 2_556 1.450(2) no
C4 N1 . 1.4697(14) ?
C4 C5 . 1.5081(16) ?
C4 H3 . 0.9700 ?
C4 H4 . 0.9700 ?
C5 C6 . 1.5151(16) no
C5 H5 . 0.9700 ?
C5 H6 . 0.9700 ?
C6 O1 . 1.4093(17) no
C6 H7 . 0.9700 ?
C6 H8 . 0.9700 ?
O1 H9 . 0.89(2) ?

loop_
_geom_hbond_atom_site_label_D
_geom_hbond_atom_site_label_H
_geom_hbond_atom_site_label_A
_geom_hbond_site_symmetry_A
_geom_hbond_distance_DH
_geom_hbond_distance_HA
_geom_hbond_distance_DA
_geom_hbond_angle_DHA
_geom_hbond_publ_flag
O1 H9 N2 8_556 0.89(2) 1.92(2) 2.8047(17) 175 yes
C2 H2 O1 3_444 0.93 2.59 3.5019(17) 166 yes
